data_7010238
loop_
_publ_author_name
'Baker, Murray V.'
'Skelton, Brian W.'
'White, Allan H.'
'Williams, Charlotte C.'

_publ_section_title
;
 Palladium carbene complexes derived from imidazolium-linked
 ortho-cyclophanes
;
_journal_issue 2
_journal_name_full 'Journal of the Chemical Society, Dalton Transactions'
_journal_page_first 111
_journal_paper_doi 10.1039/b007293l
_journal_year 2001
_chemical_formula_sum 'C22.5 H22 I2 N4 O0.5 Pd'
_chemical_formula_weight 716.68
_space_group_IT_number 14
_symmetry_cell_setting monoclinic
_symmetry_space_group_name_Hall '-P 2yn'
_symmetry_space_group_name_H-M 'P 1 21/n 1'
_cell_angle_alpha 90.00000
_cell_angle_beta 95.946(2)
_cell_angle_gamma 90.00000
_cell_formula_units_Z 4
_cell_length_a 10.3800(10)
_cell_length_b 8.9810(10)
_cell_length_c 25.693(3)
_cell_measurement_reflns_used 8192
_cell_measurement_temperature 153
_cell_measurement_theta_max 28
_cell_measurement_theta_min 2
_cell_volume 2382.3(4)
_computing_cell_refinement 'Siemens SAINT (Siemens, 1995)'
_computing_data_collection 'Siemens SMART (Siemens, 1995)'
_computing_data_reduction 'xtal ADDREF SORTRF'
_computing_molecular_graphics xtal
_computing_publication_material 'xtal BONDLA CIFIO'
_computing_structure_refinement 'xtal CRYLSQ'
_computing_structure_solution xtal
_diffrn_ambient_temperature 153
_diffrn_measurement_device_type
;
Bruker SMART CCD diffractometer
;
_diffrn_measurement_method '\w scans'
_diffrn_radiation_detector 'CCD area detector'
_diffrn_radiation_monochromator graphite
_diffrn_radiation_source 'sealed tube'
_diffrn_radiation_type 'Mo K\a'
_diffrn_radiation_wavelength .71073
_diffrn_reflns_av_R_equivalents .042
_diffrn_reflns_av_sigmaI/netI .01
_diffrn_reflns_limit_h_max 13
_diffrn_reflns_limit_h_min -14
_diffrn_reflns_limit_k_max 12
_diffrn_reflns_limit_k_min 0
_diffrn_reflns_limit_l_max 34
_diffrn_reflns_limit_l_min 0
_diffrn_reflns_number 26807
_diffrn_reflns_theta_max 29.01
_diffrn_reflns_theta_min 2.05
_diffrn_standards_decay_% 0
_exptl_absorpt_coefficient_mu 3.39
_exptl_absorpt_correction_T_max .802
_exptl_absorpt_correction_T_min .502
_exptl_absorpt_correction_type multi-scan
_exptl_absorpt_process_details
;
 SADABS; Sheldrick, 1996
;
_exptl_crystal_colour colourless
_exptl_crystal_density_diffrn 1.998
_exptl_crystal_description plate
_exptl_crystal_F_000 1364
_exptl_crystal_size_max .4
_exptl_crystal_size_mid .38
_exptl_crystal_size_min .08
_refine_diff_density_max 1.496
_refine_diff_density_min -1.056
_refine_ls_extinction_coef 1001(142)
_refine_ls_extinction_expression 'Eq22 p292 "Cryst. Comp." Munksgaard 1970'
_refine_ls_extinction_method Zachariasen
_refine_ls_goodness_of_fit_all 1.248
_refine_ls_goodness_of_fit_ref 1.259
_refine_ls_hydrogen_treatment noref
_refine_ls_matrix_type full
_refine_ls_number_constraints 0
_refine_ls_number_parameters 278
_refine_ls_number_reflns 5744
_refine_ls_number_restraints 0
_refine_ls_R_factor_all .032
_refine_ls_R_factor_gt .031
_refine_ls_shift/su_max .043
_refine_ls_shift/su_mean .002
_refine_ls_structure_factor_coef F
_refine_ls_weighting_scheme calc
_refine_ls_wR_factor_all .045
_refine_ls_wR_factor_ref .044
_reflns_d_resolution_high .733
_reflns_d_resolution_low 9.917
_reflns_Friedel_coverage 0
_reflns_limit_h_max 14
_reflns_limit_h_min 0
_reflns_limit_k_max 12
_reflns_limit_k_min 0
_reflns_limit_l_max 33
_reflns_limit_l_min -34
_reflns_number_gt 5744
_reflns_number_total 5935
_reflns_threshold_expression 'F    > 4.00 sig(F   )'
_cod_data_source_file b007293l.txt
_cod_data_source_block cwi
_cod_original_sg_symbol_Hall -p_2yn
_cod_original_sg_symbol_H-M P_1_21/n_1
_cod_original_formula_sum 'C22.5 H22 I2 N4 O.5 Pd1'
_cod_database_code 7010238

loop_
_symmetry_equiv_pos_as_xyz
+x,+y,+z
1/2-x,1/2+y,1/2-z
-x,-y,-z
1/2+x,1/2-y,1/2+z

loop_
_atom_site_label
_atom_site_fract_x
_atom_site_fract_y
_atom_site_fract_z
_atom_site_U_iso_or_equiv
_atom_site_adp_type
_atom_site_calc_flag
_atom_site_calc_attached_atom
_atom_site_occupancy
_atom_site_disorder_assembly
_atom_site_disorder_group
Pd .65622(2) .18054(3) .138078(10) .01698(13) Uani ? ? 1.00000 ? ?
I1 .69474(3) -.07205(3) .089636(10) .02767(13) Uani ? ? 1.00000 ? ?
I2 .89926(2) .27507(3) .144223(9) .02384(13) Uani ? ? 1.00000 ? ?
C1 .3942(4) .2441(5) .05068(15) .0254(17) Uani ? ? 1.00000 ? ?
C11 .3496(4) .4034(5) .04204(14) .0254(17) Uani ? ? 1.00000 ? ?
C12 .4292(4) .5265(4) .05758(14) .0226(16) Uani ? ? 1.00000 ? ?
C13 .3843(4) .6700(5) .04446(15) .0279(18) Uani ? ? 1.00000 ? ?
C14 .2624(4) .6930(6) .01729(18) .034(2) Uani ? ? 1.00000 ? ?
C15 .1838(4) .5726(6) .00333(16) .034(2) Uani ? ? 1.00000 ? ?
C16 .2277(4) .4294(5) .01561(16) .031(2) Uani ? ? 1.00000 ? ?
C2 .4733(4) .0237(4) .22697(15) .0275(18) Uani ? ? 1.00000 ? ?
N21 .3731(3) .1845(4) .10213(12) .0219(14) Uani ? ? 1.00000 ? ?
C22 .4686(4) .1384(4) .13820(14) .0212(15) Uani ? ? 1.00000 ? ?
N23 .4079(3) .0854(4) .17825(13) .0238(14) Uani ? ? 1.00000 ? ?
C24 .2737(4) .0992(5) .16699(17) .032(2) Uani ? ? 1.00000 ? ?
C25 .2523(4) .1608(6) .11971(18) .035(2) Uani ? ? 1.00000 ? ?
C3 .6289(4) .2998(5) .26435(14) .0256(17) Uani ? ? 1.00000 ? ?
C31 .5139(4) .2422(4) .29033(14) .0236(16) Uani ? ? 1.00000 ? ?
C32 .4451(4) .1119(4) .27442(14) .0235(16) Uani ? ? 1.00000 ? ?
C33 .3480(4) .0618(5) .30347(16) .0272(18) Uani ? ? 1.00000 ? ?
C34 .3172(4) .1369(6) .34760(17) .033(2) Uani ? ? 1.00000 ? ?
C35 .3833(4) .2660(5) .36316(17) .032(2) Uani ? ? 1.00000 ? ?
C36 .4813(4) .3177(5) .33464(16) .0285(18) Uani ? ? 1.00000 ? ?
C4 .5650(3) .5109(4) .08510(14) .0211(15) Uani ? ? 1.00000 ? ?
N41 .5945(3) .4023(4) .22012(12) .0209(14) Uani ? ? 1.00000 ? ?
C42 .6060(3) .3712(4) .16934(13) .0181(14) Uani ? ? 1.00000 ? ?
N43 .5663(3) .4940(3) .14250(12) .0196(13) Uani ? ? 1.00000 ? ?
C44 .5330(4) .6051(4) .17634(15) .0256(17) Uani ? ? 1.00000 ? ?
C45 .5505(4) .5472(4) .22508(15) .0252(17) Uani ? ? 1.00000 ? ?
O0 1.0071(8) .0862(12) .0312(3) .060(5) Uani ? ? .50000 ? ?
C0 1.00000 .00000 .00000 .098(9) Uani ? ? 1.00000 ? ?
H1a .34939 .18319 .02416 .03100 Uiso ? ? 1.00000 ? ?
H1b .48497 .23973 .04677 .03100 Uiso ? ? 1.00000 ? ?
H13 .43799 .75465 .05457 .03500 Uiso ? ? 1.00000 ? ?
H14 .23316 .79206 .00779 .04200 Uiso ? ? 1.00000 ? ?
H15 .09864 .58712 -.01460 .04200 Uiso ? ? 1.00000 ? ?
H16 .17215 .34589 .00556 .03900 Uiso ? ? 1.00000 ? ?
H2a .56440 .02365 .22516 .03300 Uiso ? ? 1.00000 ? ?
H2b .44495 -.07636 .23112 .03300 Uiso ? ? 1.00000 ? ?
H24 .20977 .07003 .18959 .03800 Uiso ? ? 1.00000 ? ?
H25 .16959 .18399 .10119 .04100 Uiso ? ? 1.00000 ? ?
H3a .68561 .35090 .28998 .03200 Uiso ? ? 1.00000 ? ?
H3b .67395 .21680 .25173 .03200 Uiso ? ? 1.00000 ? ?
H33 .30022 -.02584 .29197 .03400 Uiso ? ? 1.00000 ? ?
H34 .25132 .09826 .36718 .04000 Uiso ? ? 1.00000 ? ?
H35 .36136 .32013 .39332 .03900 Uiso ? ? 1.00000 ? ?
H36 .52700 .40652 .34533 .03600 Uiso ? ? 1.00000 ? ?
H4a .60499 .42501 .07139 .02500 Uiso ? ? 1.00000 ? ?
H4b .61441 .59655 .07783 .02500 Uiso ? ? 1.00000 ? ?
H44 .50338 .70288 .16694 .03100 Uiso ? ? 1.00000 ? ?
H45 .53570 .59703 .25702 .03000 Uiso ? ? 1.00000 ? ?
H0a 1.01260 -.09510 .01591 .07800 Uiso ? ? .50000 ? ?
H0b 1.06609 .01771 -.02221 .07800 Uiso ? ? .50000 ? ?
H0c .91750 .00621 -.01968 .07800 Uiso ? ? .50000 ? ?

loop_
_atom_site_aniso_label
_atom_site_aniso_U_11
_atom_site_aniso_U_22
_atom_site_aniso_U_33
_atom_site_aniso_U_12
_atom_site_aniso_U_13
_atom_site_aniso_U_23
Pd .01656(13) .01882(14) .01596(13) -.00005(9) .00360(9) -.00113(9)
I1 .03112(15) .02311(13) .02844(14) .00173(9) .00149(10) -.00812(9)
I2 .01750(12) .02835(14) .02565(13) -.00218(8) .00214(9) .00399(9)
C1 .0262(18) .030(2) .0192(17) -.0050(15) -.0002(14) -.0025(14)
C11 .0263(18) .034(2) .0168(16) .0026(15) .0047(14) -.0002(14)
C12 .0228(17) .0288(18) .0169(15) .0025(14) .0056(13) .0021(14)
C13 .031(2) .033(2) .0200(17) .0034(16) .0074(15) .0049(15)
C14 .027(2) .045(2) .031(2) .0115(17) .0099(16) .0107(18)
C15 .025(2) .056(3) .0232(18) .0054(18) .0041(15) .0093(18)
C16 .026(2) .048(3) .0205(18) -.0018(17) .0022(15) .0003(16)
C2 .037(2) .0220(17) .0244(18) -.0010(15) .0080(16) .0015(14)
N21 .0194(14) .0282(16) .0185(14) -.0049(12) .0040(11) -.0017(12)
C22 .0237(17) .0214(16) .0190(16) -.0033(13) .0051(13) -.0061(13)
N23 .0244(15) .0246(15) .0231(15) -.0065(12) .0058(12) -.0030(12)
C24 .0209(18) .045(2) .031(2) -.0107(17) .0080(15) -.0029(18)
C25 .0193(18) .048(3) .038(2) -.0106(17) .0057(16) -.004(2)
C3 .0244(18) .036(2) .0163(16) .0003(15) .0003(13) -.0006(14)
C31 .0230(17) .0298(19) .0183(16) .0050(14) .0030(13) .0038(14)
C32 .0245(17) .0276(18) .0187(16) .0054(14) .0043(13) .0038(14)
C33 .0255(18) .030(2) .0272(19) -.0009(15) .0075(15) .0050(15)
C34 .029(2) .044(2) .029(2) -.0007(18) .0130(16) .0071(18)
C35 .035(2) .037(2) .026(2) .0053(17) .0134(16) -.0008(16)
C36 .031(2) .033(2) .0224(18) .0000(16) .0047(15) -.0009(15)
C4 .0147(15) .0253(17) .0233(17) -.0001(12) .0027(12) .0024(13)
N41 .0201(14) .0241(15) .0192(14) -.0017(11) .0047(11) -.0021(11)
C42 .0158(14) .0214(16) .0178(15) -.0012(12) .0044(12) -.0015(12)
N43 .0207(14) .0193(14) .0190(14) .0004(11) .0031(11) -.0031(11)
C44 .032(2) .0194(17) .0261(18) -.0003(14) .0073(15) -.0068(14)
C45 .0287(19) .0256(18) .0216(17) -.0005(14) .0047(14) -.0065(14)
O0 .045(4) .089(7) .048(5) -.010(4) .008(4) -.014(5)
C0 .111(10) .125(11) .064(7) .088(9) .040(7) .032(7)

loop_
_atom_type_symbol
_atom_type_description
_atom_type_oxidation_number
_atom_type_number_in_cell
_atom_type_scat_dispersion_real
_atom_type_scat_dispersion_imag
_atom_type_scat_source
C ? 0 90 .002 .002 'Int Tables Vol IV Tables 2.2B and 2.3.1'
H ? 0 88 0 0 'Int Tables Vol IV Tables 2.2B and 2.3.1'
I ? 0 8 -.726 1.812 'Int Tables Vol IV Tables 2.2B and 2.3.1'
N ? 0 16 .004 .003 'Int Tables Vol IV Tables 2.2B and 2.3.1'
O ? 0 2 .008 .006 'Int Tables Vol IV Tables 2.2B and 2.3.1'
Pd ? 0 4 -1.177 1.007 'Int Tables Vol IV Tables 2.2B and 2.3.1'

loop_
_diffrn_attenuator_code
_diffrn_attenuator_scale
? ?

loop_
_geom_angle_atom_site_label_1
_geom_angle_atom_site_label_2
_geom_angle_atom_site_label_3
_geom_angle_site_symmetry_1
_geom_angle_site_symmetry_2
_geom_angle_site_symmetry_3
_geom_angle
_geom_angle_publ_flag
I1 Pd I2 . . . 96.528(12) ?
I1 Pd C22 . . . 91.91(11) ?
I1 Pd C42 . . . 172.91(9) ?
I2 Pd C22 . . . 171.54(11) ?
I2 Pd C42 . . . 89.30(10) ?
C22 Pd C42 . . . 82.24(14) ?
C11 C1 N21 . . . 114.0(3) ?
C11 C1 H1a . . . 108.6(3) ?
C11 C1 H1b . . . 108.2(4) ?
N21 C1 H1a . . . 109.1(4) ?
N21 C1 H1b . . . 108.7(3) ?
H1a C1 H1b . . . 108.2(4) ?
C1 C11 C12 . . . 122.5(3) ?
C1 C11 C16 . . . 118.6(4) ?
C12 C11 C16 . . . 118.8(4) ?
C11 C12 C13 . . . 118.8(3) ?
C11 C12 C4 . . . 123.2(3) ?
C13 C12 C4 . . . 117.9(3) ?
C12 C13 C14 . . . 121.2(4) ?
C12 C13 H13 . . . 119.6(4) ?
C14 C13 H13 . . . 119.2(4) ?
C13 C14 C15 . . . 119.7(4) ?
C13 C14 H14 . . . 120.6(4) ?
C15 C14 H14 . . . 119.7(4) ?
C14 C15 C16 . . . 119.6(4) ?
C14 C15 H15 . . . 120.5(5) ?
C16 C15 H15 . . . 119.9(5) ?
C11 C16 C15 . . . 121.8(4) ?
C11 C16 H16 . . . 119.2(4) ?
C15 C16 H16 . . . 119.0(4) ?
N23 C2 C32 . . . 112.3(3) ?
N23 C2 H2a . . . 109.4(4) ?
N23 C2 H2b . . . 109.2(3) ?
C32 C2 H2a . . . 108.5(3) ?
C32 C2 H2b . . . 108.5(4) ?
H2a C2 H2b . . . 108.9(4) ?
C1 N21 C22 . . . 124.3(3) ?
C1 N21 C25 . . . 125.0(3) ?
C22 N21 C25 . . . 110.6(3) ?
Pd C22 N21 . . . 126.3(3) ?
Pd C22 N23 . . . 127.2(3) ?
N21 C22 N23 . . . 105.3(3) ?
C2 N23 C22 . . . 124.9(3) ?
C2 N23 C24 . . . 124.9(3) ?
C22 N23 C24 . . . 110.2(3) ?
N23 C24 C25 . . . 107.1(4) ?
N23 C24 H24 . . . 125.8(4) ?
C25 C24 H24 . . . 127.1(4) ?
N21 C25 C24 . . . 106.8(4) ?
N21 C25 H25 . . . 126.5(5) ?
C24 C25 H25 . . . 126.8(5) ?
C31 C3 N41 . . . 114.3(3) ?
C31 C3 H3a . . . 108.5(3) ?
C31 C3 H3b . . . 108.5(4) ?
N41 C3 H3a . . . 108.3(4) ?
N41 C3 H3b . . . 108.3(3) ?
H3a C3 H3b . . . 108.8(4) ?
C3 C31 C32 . . . 123.6(3) ?
C3 C31 C36 . . . 117.5(3) ?
C32 C31 C36 . . . 118.8(4) ?
C2 C32 C31 . . . 122.4(4) ?
C2 C32 C33 . . . 118.4(4) ?
C31 C32 C33 . . . 119.2(4) ?
C32 C33 C34 . . . 121.6(4) ?
C32 C33 H33 . . . 118.7(4) ?
C34 C33 H33 . . . 119.7(4) ?
C33 C34 C35 . . . 119.7(4) ?
C33 C34 H34 . . . 119.5(5) ?
C35 C34 H34 . . . 120.8(5) ?
C34 C35 C36 . . . 119.6(4) ?
C34 C35 H35 . . . 120.3(5) ?
C36 C35 H35 . . . 120.1(4) ?
C31 C36 C35 . . . 121.2(4) ?
C31 C36 H36 . . . 119.0(4) ?
C35 C36 H36 . . . 119.8(4) ?
C12 C4 N43 . . . 112.7(3) ?
C12 C4 H4a . . . 108.6(3) ?
C12 C4 H4b . . . 109.1(3) ?
N43 C4 H4a . . . 108.9(3) ?
N43 C4 H4b . . . 109.2(3) ?
H4a C4 H4b . . . 108.3(4) ?
C3 N41 C42 . . . 125.1(3) ?
C3 N41 C45 . . . 124.7(3) ?
C42 N41 C45 . . . 110.2(3) ?
Pd C42 N41 . . . 128.5(3) ?
Pd C42 N43 . . . 125.5(3) ?
N41 C42 N43 . . . 105.8(3) ?
C4 N43 C42 . . . 124.5(3) ?
C4 N43 C44 . . . 124.9(3) ?
C42 N43 C44 . . . 110.6(3) ?
N43 C44 C45 . . . 106.6(3) ?
N43 C44 H44 . . . 126.7(4) ?
C45 C44 H44 . . . 126.8(4) ?
N41 C45 C44 . . . 106.8(3) ?
N41 C45 H45 . . . 126.7(4) ?
C44 C45 H45 . . . 126.5(4) ?
C0 O0 H0a . . '3 755' 48.1(4) ?
C0 O0 H0b . . '3 755' 48.1(4) ?
C0 O0 H0c . . '3 755' 48.4(4) ?
H0a O0 H0b '3 755' . '3 755' 79.7(5) ?
H0a O0 H0c '3 755' . '3 755' 81.1(6) ?
H0b O0 H0c '3 755' . '3 755' 80.3(7) ?
O0 C0 H0a . . . 108.6(5) ?
O0 C0 H0b . . . 108.6(5) ?
O0 C0 H0c . . . 109.4(4) ?
O0 C0 O0 . . '3 755' 180.0000 ?
O0 C0 H0a . . '3 755' 71.4(5) ?
O0 C0 H0b . . '3 755' 71.4(5) ?
O0 C0 H0c . . '3 755' 70.6(4) ?
H0a C0 H0b . . . 109.460(3) ?
H0a C0 H0c . . . 110.985(3) ?
H0a C0 O0 . . '3 755' 71.4(5) ?
H0a C0 H0a . . '3 755' 180.0000 ?
H0a C0 H0b . . '3 755' 70.540(3) ?
H0a C0 H0c . . '3 755' 69.015(3) ?
H0b C0 H0c . . . 109.734(8) ?
H0b C0 O0 . . '3 755' 71.4(5) ?
H0b C0 H0a . . '3 755' 70.540(3) ?
H0b C0 H0b . . '3 755' 180.0000 ?
H0b C0 H0c . . '3 755' 70.266(8) ?
H0c C0 O0 . . '3 755' 70.6(5) ?
H0c C0 H0a . . '3 755' 69.015(2) ?
H0c C0 H0b . . '3 755' 70.266(8) ?
H0c C0 H0c . . '3 755' 180.0000 ?
O0 C0 H0a '3 755' . '3 755' 108.6(5) ?
O0 C0 H0b '3 755' . '3 755' 108.6(5) ?
O0 C0 H0c '3 755' . '3 755' 109.4(5) ?
H0a C0 H0b '3 755' . '3 755' 109.460(3) ?
H0a C0 H0c '3 755' . '3 755' 110.985(3) ?
H0b C0 H0c '3 755' . '3 755' 109.734(8) ?
C0 H0a O0 . . '3 755' 60.5(5) ?
C0 H0b O0 . . '3 755' 60.5(4) ?
C0 H0c O0 . . '3 755' 61.0(4) ?

loop_
_geom_bond_atom_site_label_1
_geom_bond_atom_site_label_2
_geom_bond_site_symmetry_1
_geom_bond_site_symmetry_2
_geom_bond_distance
_geom_bond_publ_flag
Pd I1 . . 2.6378(4) ?
Pd I2 . . 2.6510(4) ?
Pd C22 . . 1.984(4) ?
Pd C42 . . 1.984(4) ?
C1 C11 . . 1.512(6) ?
C1 N21 . . 1.464(5) ?
C1 H1a . . .956(4) ?
C1 H1b . . .959(4) ?
C11 C12 . . 1.413(6) ?
C11 C16 . . 1.393(6) ?
C12 C13 . . 1.400(6) ?
C12 C4 . . 1.516(5) ?
C13 C14 . . 1.395(6) ?
C13 H13 . . .962(4) ?
C14 C15 . . 1.380(7) ?
C14 H14 . . .964(5) ?
C15 C16 . . 1.390(7) ?
C15 H15 . . .962(4) ?
C16 H16 . . .965(5) ?
C2 N23 . . 1.469(5) ?
C2 C32 . . 1.508(6) ?
C2 H2a . . .952(4) ?
C2 H2b . . .955(4) ?
N21 C22 . . 1.350(5) ?
N21 C25 . . 1.392(5) ?
C22 N23 . . 1.348(5) ?
N23 C24 . . 1.398(5) ?
C24 C25 . . 1.332(6) ?
C24 H24 . . .962(4) ?
C25 H25 . . .960(4) ?
C3 C31 . . 1.518(6) ?
C3 N41 . . 1.477(5) ?
C3 H3a . . .954(4) ?
C3 H3b . . .954(4) ?
C31 C32 . . 1.409(5) ?
C31 C36 . . 1.397(6) ?
C32 C33 . . 1.390(6) ?
C33 C34 . . 1.385(6) ?
C33 H33 . . .961(4) ?
C34 C35 . . 1.384(7) ?
C34 H34 . . .955(5) ?
C35 C36 . . 1.394(6) ?
C35 H35 . . .962(4) ?
C36 H36 . . .954(4) ?
C4 N43 . . 1.481(5) ?
C4 H4a . . .960(4) ?
C4 H4b . . .954(4) ?
N41 C42 . . 1.352(5) ?
N41 C45 . . 1.390(5) ?
C42 N43 . . 1.343(5) ?
N43 C44 . . 1.390(5) ?
C44 C45 . . 1.351(5) ?
C44 H44 . . .953(4) ?
C45 H45 . . .961(4) ?
O0 C0 . . 1.112(10) ?
O0 H0a . '3 755' 1.210(9) ?
O0 H0b . '3 755' 1.210(10) ?
O0 H0c . '3 755' 1.199(10) ?
C0 H0a . . .95005(9) ?
C0 H0b . . .95008(7) ?
C0 H0c . . .94995(7) ?
C0 H0a . '3 755' .95005(9) ?
C0 H0b . '3 755' .95008(7) ?
C0 H0c . '3 755' .94995(7) ?

loop_
_geom_contact_atom_site_label_1
_geom_contact_atom_site_label_2
_geom_contact_distance
_geom_contact_site_symmetry_1
_geom_contact_site_symmetry_2
_geom_contact_publ_flag
Pd C1 3.392(4) . . ?
Pd C2 3.421(4) . . ?
Pd N21 2.989(3) . . ?
Pd N23 2.999(3) . . ?
Pd C3 3.456(4) . . ?
Pd C4 3.359(4) . . ?
Pd N41 3.016(3) . . ?
Pd N43 2.972(3) . . ?
Pd H1b 2.8429(3) . . ?
Pd H2a 2.8882(3) . . ?
Pd H3b 2.9249(4) . . ?
Pd H4a 2.8018(3) . . ?
C1 C12 2.566(6) . . ?
C1 C16 2.498(6) . . ?
C1 C22 2.489(5) . . ?
C1 C25 2.533(6) . . ?
C1 H16 2.634(4) . . ?
C11 C13 2.422(6) . . ?
C11 C14 2.805(6) . . ?
C11 C15 2.431(6) . . ?
C11 N21 2.496(5) . . ?
C11 C4 2.577(5) . . ?
C11 H1a 2.030(4) . . ?
C11 H1b 2.028(4) . . ?
C11 H16 2.045(4) . . ?
C11 H4a 2.687(4) . . ?
C12 C14 2.436(6) . . ?
C12 C15 2.806(5) . . ?
C12 C16 2.415(5) . . ?
C12 N43 2.495(4) . . ?
C12 H1b 2.661(4) . . ?
C12 H13 2.053(4) . . ?
C12 H4a 2.037(4) . . ?
C12 H4b 2.038(4) . . ?
C13 C15 2.400(6) . . ?
C13 C16 2.759(6) . . ?
C13 C4 2.499(5) . . ?
C13 H14 2.060(4) . . ?
C13 H4b 2.540(4) . . ?
C14 C16 2.394(7) . . ?
C14 H13 2.045(4) . . ?
C14 H15 2.044(4) . . ?
C15 H14 2.037(5) . . ?
C15 H16 2.041(5) . . ?
C16 H1a 2.544(5) . . ?
C16 H15 2.047(4) . . ?
C2 C22 2.498(5) . . ?
C2 C24 2.542(6) . . ?
C2 C31 2.556(6) . . ?
C2 C33 2.490(6) . . ?
C2 H33 2.614(4) . . ?
N21 N23 2.145(4) . . ?
N21 C24 2.187(6) . . ?
N21 H1a 1.993(3) . . ?
N21 H1b 1.990(3) . . ?
N21 H25 2.110(3) . . ?
C22 C24 2.252(6) . . ?
C22 C25 2.255(5) . . ?
C22 C42 2.610(5) . . ?
C22 H1b 2.541(4) . . ?
C22 H2a 2.566(3) . . ?
N23 C25 2.197(5) . . ?
N23 C32 2.473(5) . . ?
N23 H2a 1.999(3) . . ?
N23 H2b 1.999(3) . . ?
N23 H24 2.111(3) . . ?
C24 H25 2.056(4) . . ?
C25 H24 2.061(5) . . ?
C3 C32 2.581(6) . . ?
C3 C36 2.492(6) . . ?
C3 C42 2.511(5) . . ?
C3 C45 2.539(6) . . ?
C3 H36 2.612(4) . . ?
C31 C33 2.413(6) . . ?
C31 C34 2.802(6) . . ?
C31 C35 2.431(6) . . ?
C31 N41 2.517(5) . . ?
C31 H2a 2.667(4) . . ?
C31 H3a 2.033(4) . . ?
C31 H3b 2.034(4) . . ?
C31 H36 2.038(4) . . ?
C32 C34 2.422(6) . . ?
C32 C35 2.798(6) . . ?
C32 C36 2.415(6) . . ?
C32 H2a 2.022(4) . . ?
C32 H2b 2.024(4) . . ?
C32 H3b 2.675(4) . . ?
C32 H33 2.034(4) . . ?
C33 C35 2.394(6) . . ?
C33 C36 2.758(6) . . ?
C33 H2b 2.529(4) . . ?
C33 H34 2.033(4) . . ?
C34 C36 2.401(6) . . ?
C34 H33 2.039(5) . . ?
C34 H35 2.046(5) . . ?
C35 H34 2.046(5) . . ?
C35 H36 2.042(5) . . ?
C36 H3a 2.532(4) . . ?
C36 H35 2.052(4) . . ?
C4 C42 2.500(5) . . ?
C4 C44 2.546(5) . . ?
C4 H13 2.633(4) . . ?
N41 N43 2.150(4) . . ?
N41 C44 2.200(5) . . ?
N41 H3a 1.994(3) . . ?
N41 H3b 1.994(3) . . ?
N41 H45 2.110(3) . . ?
C42 C44 2.247(5) . . ?
C42 C45 2.248(5) . . ?
C42 H3b 2.567(3) . . ?
C42 H4a 2.561(3) . . ?
N43 C45 2.197(5) . . ?
N43 H4a 2.009(3) . . ?
N43 H4b 2.008(3) . . ?
N43 H44 2.104(3) . . ?
C44 H45 2.071(4) . . ?
C45 H44 2.067(4) . . ?
O0 O0 2.224(14) . '3 755' ?
O0 H25 2.494(9) . '1 655' ?
O0 H0a 1.677(11) . . ?
O0 H0b 1.677(9) . . ?
O0 H0c 1.685(9) . . ?
H1a H1b 1.55128(12) . . ?
H1a H16 2.35925(17) . . ?
H1b H4a 2.13490(16) . . ?
H13 H14 2.35553(18) . . ?
H13 H4b 2.34520(16) . . ?
H14 H15 2.34561(18) . . ?
H15 H16 2.3372(2) . . ?
H2a H2b 1.55141(11) . . ?
H2a H3b 2.14648(17) . . ?
H2b H33 2.32242(17) . . ?
H3a H3b 1.55122(13) . . ?
H3a H36 2.33828(17) . . ?
H33 H34 2.3318(2) . . ?
H34 H35 2.3595(2) . . ?
H35 H36 2.34897(16) . . ?
H4a H4b 1.55146(17) . . ?
H0a H0a 1.90011(18) . '3 755' ?
H0a H0b 1.55134(11) . . ?
H0a H0b 1.09720(8) . '3 755' ?
H0a H0c 1.56571(10) . . ?
H0a H0c 1.07637(8) . '3 755' ?
H0b H0b 1.90016(14) . '3 755' ?
H0b H0c 1.09342(12) . '3 755' ?
H0b H0c 1.55388(15) . . ?
H0c H0c 1.89990(15) . '3 755' ?

loop_
_geom_hbond_atom_site_label_D
_geom_hbond_atom_site_label_H
_geom_hbond_atom_site_label_A
_geom_hbond_site_symmetry_D
_geom_hbond_site_symmetry_H
_geom_hbond_site_symmetry_A
_geom_hbond_distance_DH
_geom_hbond_distance_HA
_geom_hbond_distance_DA
_geom_hbond_angle_DHA
_geom_hbond_publ_flag
? ? ? ? ? ? ? ? ? ? ?

loop_
_geom_torsion_atom_site_label_1
_geom_torsion_atom_site_label_2
_geom_torsion_atom_site_label_3
_geom_torsion_atom_site_label_4
_geom_torsion_site_symmetry_1
_geom_torsion_site_symmetry_2
_geom_torsion_site_symmetry_3
_geom_torsion_site_symmetry_4
_geom_torsion
_geom_torsion_publ_flag
? ? ? ? ? ? ? ? ? ?
